data_1531282
loop_
_publ_author_name
'Chang, H.'
'Yang, Y.-C.'
'Zhang, X.-D.'
'Yang, J.-B.'
'Du Honglin'
'Li, F.-S.'
'Ma, Y.'
'Zhang, B.-S.'
'Xue, D.-S.'
'Jiang, J.-S.'

_publ_section_title
;
 A neutron diffraction study of Nd Fe9.25 Si1.75 Cx compounds
;
_journal_name_full 'Journal of Magnetism and Magnetic Materials'
_journal_page_first 341
_journal_page_last 347
_journal_volume 248
_journal_year 2002
_chemical_formula_sum 'C1.419 Fe9.253 Nd Si1.747'
_chemical_name_systematic 'Nd Fe9.253 Si1.747 C1.419'
_space_group_IT_number 141
_symmetry_space_group_name_Hall '-I 4bd 2'
_symmetry_space_group_name_H-M 'I 41/a m d :2'
_cell_angle_alpha 90
_cell_angle_beta 90
_cell_angle_gamma 90
_cell_formula_units_Z 4
_cell_length_a 10.1261
_cell_length_b 10.1261
_cell_length_c 6.5564
_cell_volume 672.279
_citation_journal_id_ASTM JMMMDC
_cod_data_source_file Chang_JMMMDC_2002_1714.cif
_cod_data_source_block C1.419Fe9.253Nd1Si1.747
_cod_original_cell_volume 672.2794
_cod_original_formula_sum 'C1.419 Fe9.253 Nd1 Si1.747'
_cod_database_code 1531282

loop_
_symmetry_equiv_pos_as_xyz
x,y,z
-y+1/4,x+3/4,z+1/4
-x+1/2,-y,z+1/2
y+1/4,-x+1/4,z+3/4
x,-y,-z
y+1/4,x+3/4,-z+1/4
-x+1/2,y,-z+1/2
-y+1/4,-x+1/4,-z+3/4
-x,-y,-z
y-1/4,-x-3/4,-z-1/4
x-1/2,y,-z-1/2
-y-1/4,x-1/4,-z-3/4
-x,y,z
-y-1/4,-x-3/4,z-1/4
x-1/2,-y,z-1/2
y-1/4,x-1/4,z-3/4
x+1/2,y+1/2,z+1/2
-y+3/4,x+5/4,z+3/4
-x+1,-y+1/2,z+1
y+3/4,-x+3/4,z+5/4
x+1/2,-y+1/2,-z+1/2
y+3/4,x+5/4,-z+3/4
-x+1,y+1/2,-z+1
-y+3/4,-x+3/4,-z+5/4
-x+1/2,-y+1/2,-z+1/2
y+1/4,-x-1/4,-z+1/4
x,y+1/2,-z
-y+1/4,x+1/4,-z-1/4
-x+1/2,y+1/2,z+1/2
-y+1/4,-x-1/4,z+1/4
x,-y+1/2,z
y+1/4,x+1/4,z-1/4

loop_
_atom_site_label
_atom_site_type_symbol
_atom_site_fract_x
_atom_site_fract_y
_atom_site_fract_z
_atom_site_occupancy
_atom_site_U_iso_or_equiv
Fe2 Fe 0.12622 0.04586 0.19297 1 0.0
Nd1 Nd 0 0.75 0.125 1 0.0
C1 C 0 0 0 0.7094 0.0
Fe1 Fe 0 0.25 0.375 1 0.0
Si1 Si 0 0 0.5 0.8734 0.0
Fe3 Fe 0 0 0.5 0.1266 0.0
